data_9012682
loop_
_publ_author_name
'Rastsvetaeva, R. K.'
'Chukanov, N. V.'
'Rozenberg, K.'

_publ_section_title
;
 A crystal structure of jinshajiangite from the Norra Karr complex (Sweden)
;
_journal_name_full 'Crystallography Reports'
_journal_page_first 553
_journal_page_last 556
_journal_paper_doi 10.1134/S1063774508040044
_journal_volume 53
_journal_year 2008
_chemical_compound_source 'Norra Karr alkaline complex, Sweden'
_chemical_formula_sum 'Ba1.44 Ca0.76 F2 Fe6 H8 K0.8 Mg0.5 Mn1.5 Na Nb0.2 O38 Si8 Ti3.6 Zr0.2'
_chemical_name_mineral Jinshajiangite
_space_group_IT_number 10
_symmetry_space_group_name_Hall '-P 2y'
_symmetry_space_group_name_H-M 'P 1 2/m 1'
_cell_angle_alpha 90
_cell_angle_beta 99.83
_cell_angle_gamma 90
_cell_formula_units_Z 1
_cell_length_a 5.350
_cell_length_b 6.909
_cell_length_c 20.96
_cell_volume 763.373
_database_code_amcsd 0012410
_exptl_crystal_density_diffrn 3.916
_cod_original_formula_sum 'Ba1.44 K.8 Na Ca.76 Si8 Ti3.6 Nb.2 Zr.2 (Fe6 Mn1.5) Mg.5 O38 F2 H8'
_cod_database_code 9012682

loop_
_space_group_symop_operation_xyz
x,y,z
x,-y,z
-x,y,-z
-x,-y,-z

loop_
_atom_site_label
_atom_site_fract_x
_atom_site_fract_y
_atom_site_fract_z
_atom_site_occupancy
_atom_site_U_iso_or_equiv
_atom_site_type_symbol
_atom_site_attached_hydrogens
BaBa 0.00000 0.50000 0.50000 0.80000 0.02280 Ba 0
KBa 0.00000 0.50000 0.50000 0.20000 0.02280 K 0
Na 0.50000 0.00000 0.50000 1.00000 0.04813 Na 0
KK 0.00000 0.00000 0.00000 0.60000 0.02913 K 0
BaK 0.00000 0.00000 0.00000 0.40000 0.02913 Ba 0
CaCa 0.50000 0.50000 0.00000 0.76000 0.03166 Ca 0
BaCa 0.50000 0.50000 0.00000 0.24000 0.03166 Ba 0
Si1 0.58090 0.22460 0.11820 1.00000 0.01773 Si 0
Si2 0.42400 0.29200 0.37920 1.00000 0.01646 Si 0
Ti1 0.92400 0.00000 0.39660 1.00000 0.01773 Ti 0
TiTi2 0.06090 0.50000 0.10130 0.80000 0.02533 Ti 0
NbTi2 0.06090 0.50000 0.10130 0.10000 0.02533 Nb 0
ZrTi2 0.06090 0.50000 0.10130 0.10000 0.02533 Zr 0
FeFe1 0.00100 0.25420 0.24910 0.75000 0.01773 Fe 0
MnFe1 0.00100 0.25420 0.24910 0.25000 0.01773 Mn 0
FeFe2 0.50530 0.50000 0.24630 0.75000 0.01393 Fe 0
MgFe2 0.50530 0.50000 0.24630 0.25000 0.01393 Mg 0
FeFe3 0.51260 0.00000 0.25700 0.75000 0.01267 Fe 0
MnFe3 0.51260 0.00000 0.25700 0.25000 0.01267 Mn 0
O1 0.63300 0.26000 0.20040 1.00000 0.00633 O 0
O-H2 0.14300 0.00000 0.20530 1.00000 0.02660 O 1
O-H3 0.50000 0.50000 0.50000 1.00000 0.04053 O 1
O-H4 0.88400 0.50000 0.29000 1.00000 0.01520 O 1
O5 0.36800 0.28400 0.30520 1.00000 0.01646 O 0
O6 0.86200 0.00000 0.31200 1.00000 0.02913 O 0
O7 0.31900 0.26200 0.08290 1.00000 0.02026 O 0
O-H8 0.00000 0.50000 0.00000 1.00000 0.01773 O 1
O9 0.80600 0.29900 0.08790 1.00000 0.01393 O 0
O10 0.48800 0.00000 0.10230 1.00000 0.03166 O 0
O11 0.31700 0.50000 0.40320 1.00000 0.02153 O 0
O12 0.68800 0.15400 0.40910 1.00000 0.06206 O 0
O13 0.24100 0.16000 0.41500 1.00000 0.06713 O 0
O-H14 0.00000 0.00000 0.50000 1.00000 0.07472 O 1
O-H15 0.50000 0.00000 0.00000 1.00000 0.07092 O 1
F 0.13100 0.50000 0.18780 1.00000 0.02280 F 0

loop_
_cod_changelog_entry_id
_cod_changelog_entry_author
_cod_changelog_entry_date
_cod_changelog_entry_text
1
;cod-tools version 3.8.0
Id: cif_guess_AMCSD_atom_types 9574 2023-05-10 09:00:05Z saulius
;
2023-05-10T18:54:13+03:00
;Derived atom types and hydrogen counts
from atom names that follow the AMCSD naming convention
(Wat == water, O-H == hydroxyl).
;

loop_
_cod_related_entry_id
_cod_related_entry_database
_cod_related_entry_code
1 AMCSD 0012410
